data_7222588
loop_
_publ_author_name
'Mishra, R.'
'Poettgen, R.'
'Hoffmann, R.D.'

_publ_section_title
;
 New magnesium compounds RE2 Cu2 Mg (RE= Y, La-Nd, Sm, Gd-Tm, Lu) with Mo2
 Fe B2 type structure
;
_journal_name_full
;
Zeitschrift fuer Naturforschung, Teil B. Anorganische Chemie, Organische 
Chemie (42,1987-)
;
_journal_page_first 239
_journal_page_last 244
_journal_volume 56
_journal_year 2001
_chemical_formula_sum 'Cu2 In La2'
_chemical_name_systematic 'La2 Cu2 In'
_space_group_IT_number 127
_symmetry_space_group_name_Hall '-P 4 2ab'
_symmetry_space_group_name_H-M 'P 4/m b m'
_cell_angle_alpha 90
_cell_angle_beta 90
_cell_angle_gamma 90
_cell_formula_units_Z 2
_cell_length_a 7.808
_cell_length_b 7.808
_cell_length_c 4.001
_cell_volume 243.920
_citation_journal_id_ASTM ZNBSEN
_cod_data_source_file Mishra_ZNBSEN_2001_106.cif
_cod_data_source_block Cu2In1La2
_cod_original_cell_volume 243.9204
_cod_original_formula_sum 'Cu2 In1 La2'
_cod_database_code 7222588

loop_
_symmetry_equiv_pos_as_xyz
x,y,z
-y,x,z
-x,-y,z
y,-x,z
x+1/2,-y+1/2,-z
y+1/2,x+1/2,-z
-x+1/2,y+1/2,-z
-y+1/2,-x+1/2,-z
-x,-y,-z
y,-x,-z
x,y,-z
-y,x,-z
-x-1/2,y-1/2,z
-y-1/2,-x-1/2,z
x-1/2,-y-1/2,z
y-1/2,x-1/2,z

loop_
_atom_site_label
_atom_site_type_symbol
_atom_site_fract_x
_atom_site_fract_y
_atom_site_fract_z
_atom_site_occupancy
_atom_site_U_iso_or_equiv
In1 In 0 0 0 1 0.0
Cu1 Cu 0.38273 0.88273 0 1 0.0
La1 La 0.17838 0.67838 0.5 1 0.0
